data_4327073
loop_
_publ_author_name
'Cameron Jones'
'Simon J. Bonyhady'
'Nicole Holzmann'
'Gernot Frenking'
'Andreas Stasch'

_publ_section_title
;
 Preparation, Characterization, and Theoretical Analysis of Group 14
 Element(I) Dimers: A Case Study of Magnesium(I) Compounds as Reducing
 Agents in Inorganic Synthesis
;
_journal_name_full 'Inorganic Chemistry'
_journal_page_first 12315
_journal_page_last 12325
_journal_paper_doi 10.1021/ic200682p
_journal_volume 50
_journal_year 2011
_chemical_formula_sum 'C76 H108 Ge2 N4'
_chemical_formula_weight 1222.84
_chemical_name_systematic
; 
 ? 
;
_space_group_IT_number 2
_symmetry_cell_setting triclinic
_symmetry_space_group_name_Hall '-P 1'
_symmetry_space_group_name_H-M 'P -1'
_atom_sites_solution_hydrogens geom
_atom_sites_solution_primary direct
_atom_sites_solution_secondary difmap
_audit_creation_method SHELXL-97
_cell_angle_alpha 86.60(3)
_cell_angle_beta 70.97(3)
_cell_angle_gamma 65.86(3)
_cell_formula_units_Z 1
_cell_length_a 11.968(2)
_cell_length_b 12.134(2)
_cell_length_c 14.323(3)
_cell_measurement_temperature 173(2)
_cell_volume 1787.7(8)
_computing_structure_refinement 'SHELXL-97 (Sheldrick, 1997)'
_computing_structure_solution 'SHELXS-97 (Sheldrick, 1990)'
_diffrn_ambient_temperature 173(2)
_diffrn_measured_fraction_theta_full 0.997
_diffrn_measured_fraction_theta_max 0.997
_diffrn_measurement_device_type 'Nonius Kappa CCD'
_diffrn_radiation_monochromator graphite
_diffrn_radiation_source 'fine-focus sealed tube'
_diffrn_radiation_type MoK\a
_diffrn_radiation_wavelength 0.71073
_diffrn_reflns_av_R_equivalents 0.0348
_diffrn_reflns_av_sigmaI/netI 0.0550
_diffrn_reflns_limit_h_max 14
_diffrn_reflns_limit_h_min -14
_diffrn_reflns_limit_k_max 14
_diffrn_reflns_limit_k_min -14
_diffrn_reflns_limit_l_max 17
_diffrn_reflns_limit_l_min -17
_diffrn_reflns_number 13284
_diffrn_reflns_theta_full 26.00
_diffrn_reflns_theta_max 26.00
_diffrn_reflns_theta_min 3.01
_exptl_absorpt_coefficient_mu 0.883
_exptl_absorpt_correction_T_max 0.930
_exptl_absorpt_correction_T_min 0.771
_exptl_absorpt_correction_type multi-scan
_exptl_absorpt_process_details 'Sortav (Blessing, 1995)'
_exptl_crystal_colour red-purple
_exptl_crystal_density_diffrn 1.136
_exptl_crystal_description block
_exptl_crystal_F_000 656
_exptl_crystal_size_max 0.30
_exptl_crystal_size_mid 0.10
_exptl_crystal_size_min 0.08
_refine_diff_density_max 0.530
_refine_diff_density_min -0.392
_refine_diff_density_rms 0.055
_refine_ls_extinction_method none
_refine_ls_goodness_of_fit_ref 1.030
_refine_ls_hydrogen_treatment constr
_refine_ls_matrix_type full
_refine_ls_number_parameters 413
_refine_ls_number_reflns 7002
_refine_ls_number_restraints 39
_refine_ls_restrained_S_all 1.411
_refine_ls_R_factor_all 0.0619
_refine_ls_R_factor_gt 0.0414
_refine_ls_shift/su_max 0.001
_refine_ls_shift/su_mean 0.000
_refine_ls_structure_factor_coef Fsqd
_refine_ls_weighting_details 'calc w=1/[\s^2^(Fo^2^)+(0.0396P)^2^+0.7693P] where P=(Fo^2^+2Fc^2^)/3'
_refine_ls_weighting_scheme calc
_refine_ls_wR_factor_gt 0.0884
_refine_ls_wR_factor_ref 0.0962
_reflns_number_gt 5543
_reflns_number_total 7002
_reflns_threshold_expression >2sigma(I)
_cod_data_source_file ic200682p_si_001_07.cif
_cod_data_source_block compound14
_cod_original_cell_volume 1787.9(6)
_cod_database_code 4327073

loop_
_symmetry_equiv_pos_as_xyz
'x, y, z'
'-x, -y, -z'

loop_
_atom_site_label
_atom_site_type_symbol
_atom_site_fract_x
_atom_site_fract_y
_atom_site_fract_z
_atom_site_U_iso_or_equiv
_atom_site_adp_type
_atom_site_occupancy
_atom_site_symmetry_multiplicity
_atom_site_calc_flag
_atom_site_refinement_flags
_atom_site_disorder_assembly
_atom_site_disorder_group
Ge1 Ge 0.52355(3) 0.50805(3) 0.58165(3) 0.02809(13) Uani 1 1 d . . .
N1 N 0.4239(2) 0.4133(2) 0.65996(18) 0.0236(6) Uani 1 1 d . . .
C1 C 0.5298(3) 0.3090(3) 0.6430(2) 0.0234(7) Uani 1 1 d . . .
N2 N 0.6299(2) 0.3275(2) 0.57804(19) 0.0248(6) Uani 1 1 d . . .
C2 C 0.5394(3) 0.1933(3) 0.6866(2) 0.0260(7) Uani 1 1 d . . .
C3 C 0.4522(3) 0.1880(3) 0.7775(2) 0.0327(8) Uani 1 1 d . . .
H3 H 0.3813 0.2605 0.8116 0.039 Uiso 1 1 calc R . .
C4 C 0.4673(3) 0.0787(3) 0.8188(3) 0.0364(8) Uani 1 1 d . . .
H4 H 0.4068 0.0785 0.8812 0.044 Uiso 1 1 calc R . .
C5 C 0.5681(3) -0.0302(3) 0.7722(3) 0.0322(8) Uani 1 1 d . A .
C6 C 0.6524(3) -0.0247(3) 0.6799(3) 0.0360(8) Uani 1 1 d . . .
H6 H 0.7210 -0.0978 0.6445 0.043 Uiso 1 1 calc R . .
C7 C 0.6393(3) 0.0836(3) 0.6383(3) 0.0326(8) Uani 1 1 d . . .
H7 H 0.6994 0.0835 0.5756 0.039 Uiso 1 1 calc R . .
C8 C 0.5873(4) -0.1509(3) 0.8171(3) 0.0503(11) Uani 1 1 d D . .
C9 C 0.5585(13) -0.2276(8) 0.7450(6) 0.059(3) Uani 0.614(19) 1 d PD A 1
H9A H 0.4722 -0.1803 0.7400 0.088 Uiso 0.614(19) 1 calc PR A 1
H9B H 0.5620 -0.3043 0.7727 0.088 Uiso 0.614(19) 1 calc PR A 1
H9C H 0.6240 -0.2443 0.6789 0.088 Uiso 0.614(19) 1 calc PR A 1
C10 C 0.7249(9) -0.2242(11) 0.8100(12) 0.077(4) Uani 0.614(19) 1 d PDU A 1
H10A H 0.7792 -0.2452 0.7401 0.116 Uiso 0.614(19) 1 calc PR A 1
H10B H 0.7319 -0.2986 0.8432 0.116 Uiso 0.614(19) 1 calc PR A 1
H10C H 0.7541 -0.1771 0.8421 0.116 Uiso 0.614(19) 1 calc PR A 1
C11 C 0.4871(18) -0.1370(18) 0.9164(12) 0.084(7) Uani 0.614(19) 1 d PD A 1
H11A H 0.4994 -0.0924 0.9643 0.126 Uiso 0.614(19) 1 calc PR A 1
H11B H 0.4959 -0.2173 0.9384 0.126 Uiso 0.614(19) 1 calc PR A 1
H11C H 0.4004 -0.0922 0.9114 0.126 Uiso 0.614(19) 1 calc PR A 1
C12 C 0.2938(3) 0.4416(3) 0.7226(2) 0.0263(7) Uani 1 1 d . . .
C13 C 0.2526(3) 0.4942(3) 0.8195(2) 0.0307(7) Uani 1 1 d . . .
C14 C 0.1229(3) 0.5286(3) 0.8774(3) 0.0417(9) Uani 1 1 d . . .
H14 H 0.0933 0.5636 0.9432 0.050 Uiso 1 1 calc R . .
C15 C 0.0368(3) 0.5127(4) 0.8407(3) 0.0489(10) Uani 1 1 d . . .
H15 H -0.0514 0.5374 0.8809 0.059 Uiso 1 1 calc R . .
C16 C 0.0789(3) 0.4610(4) 0.7458(3) 0.0470(10) Uani 1 1 d . . .
H16 H 0.0191 0.4494 0.7215 0.056 Uiso 1 1 calc R . .
C17 C 0.2073(3) 0.4251(3) 0.6846(3) 0.0346(8) Uani 1 1 d . . .
C18 C 0.3449(3) 0.5119(3) 0.8632(3) 0.0390(9) Uani 1 1 d . . .
H18 H 0.4339 0.4742 0.8132 0.047 Uiso 1 1 calc R . .
C19 C 0.3145(5) 0.6436(4) 0.8823(4) 0.0702(14) Uani 1 1 d . . .
H19A H 0.2258 0.6847 0.9283 0.105 Uiso 1 1 calc R . .
H19B H 0.3224 0.6819 0.8197 0.105 Uiso 1 1 calc R . .
H19C H 0.3757 0.6499 0.9113 0.105 Uiso 1 1 calc R . .
C20 C 0.3497(6) 0.4481(4) 0.9573(4) 0.0737(15) Uani 1 1 d . . .
H20A H 0.2653 0.4862 1.0095 0.111 Uiso 1 1 calc R . .
H20B H 0.4168 0.4546 0.9787 0.111 Uiso 1 1 calc R . .
H20C H 0.3700 0.3624 0.9444 0.111 Uiso 1 1 calc R . .
C21 C 0.2516(4) 0.3663(4) 0.5804(3) 0.0445(10) Uani 1 1 d . . .
H21 H 0.3382 0.3668 0.5437 0.053 Uiso 1 1 calc R . .
C22 C 0.1601(5) 0.4369(5) 0.5235(3) 0.0707(14) Uani 1 1 d . . .
H22A H 0.0771 0.4301 0.5530 0.106 Uiso 1 1 calc R . .
H22B H 0.1990 0.4035 0.4541 0.106 Uiso 1 1 calc R . .
H22C H 0.1454 0.5224 0.5267 0.106 Uiso 1 1 calc R . .
C23 C 0.2700(5) 0.2341(4) 0.5835(4) 0.0656(13) Uani 1 1 d . . .
H23A H 0.3304 0.1909 0.6193 0.098 Uiso 1 1 calc R . .
H23B H 0.3052 0.1961 0.5157 0.098 Uiso 1 1 calc R . .
H23C H 0.1861 0.2306 0.6175 0.098 Uiso 1 1 calc R . .
C24 C 0.7650(3) 0.2595(3) 0.5638(2) 0.0263(7) Uani 1 1 d . . .
C25 C 0.8111(3) 0.2454(3) 0.6443(2) 0.0296(7) Uani 1 1 d . . .
C26 C 0.9444(3) 0.1815(3) 0.6256(3) 0.0374(8) Uani 1 1 d . . .
H26 H 0.9774 0.1699 0.6791 0.045 Uiso 1 1 calc R . .
C27 C 1.0284(3) 0.1352(3) 0.5319(3) 0.0402(9) Uani 1 1 d . . .
H27 H 1.1185 0.0911 0.5212 0.048 Uiso 1 1 calc R . .
C28 C 0.9825(3) 0.1524(3) 0.4528(3) 0.0363(8) Uani 1 1 d . . .
H28 H 1.0419 0.1212 0.3879 0.044 Uiso 1 1 calc R . .
C29 C 0.8505(3) 0.2147(3) 0.4668(2) 0.0294(7) Uani 1 1 d . . .
C30 C 0.7255(3) 0.3013(3) 0.7484(3) 0.0381(9) Uani 1 1 d . . .
H30 H 0.6336 0.3385 0.7491 0.046 Uiso 1 1 calc R . .
C31 C 0.7568(4) 0.4033(4) 0.7754(3) 0.0622(12) Uani 1 1 d . . .
H31A H 0.8435 0.3686 0.7816 0.093 Uiso 1 1 calc R . .
H31B H 0.6925 0.4469 0.8386 0.093 Uiso 1 1 calc R . .
H31C H 0.7543 0.4595 0.7234 0.093 Uiso 1 1 calc R . .
C32 C 0.7352(4) 0.2074(4) 0.8247(3) 0.0606(12) Uani 1 1 d . . .
H32A H 0.7136 0.1442 0.8059 0.091 Uiso 1 1 calc R . .
H32B H 0.6744 0.2470 0.8901 0.091 Uiso 1 1 calc R . .
H32C H 0.8238 0.1709 0.8271 0.091 Uiso 1 1 calc R . .
C33 C 0.8014(3) 0.2352(3) 0.3790(2) 0.0353(8) Uani 1 1 d . . .
H33 H 0.7359 0.3211 0.3880 0.042 Uiso 1 1 calc R . .
C34 C 0.9080(4) 0.2195(4) 0.2799(3) 0.0537(11) Uani 1 1 d . . .
H34A H 0.9534 0.2697 0.2835 0.081 Uiso 1 1 calc R . .
H34B H 0.8692 0.2447 0.2273 0.081 Uiso 1 1 calc R . .
H34C H 0.9697 0.1342 0.2654 0.081 Uiso 1 1 calc R . .
C35 C 0.7326(4) 0.1543(4) 0.3750(3) 0.0517(10) Uani 1 1 d . . .
H35A H 0.7937 0.0690 0.3673 0.078 Uiso 1 1 calc R . .
H35B H 0.7005 0.1722 0.3186 0.078 Uiso 1 1 calc R . .
H35C H 0.6595 0.1699 0.4366 0.078 Uiso 1 1 calc R . .
C36 C 0.0123(7) 0.0392(6) 0.9639(5) 0.101(2) Uani 1 1 d D . .
H36A H -0.0730 0.0963 0.9600 0.122 Uiso 1 1 calc R . .
H36B H 0.0601 -0.0108 0.8997 0.122 Uiso 1 1 calc R . .
C37 C 0.0817(6) 0.1122(6) 0.9685(6) 0.125(3) Uani 1 1 d D . .
H37A H 0.0341 0.1641 1.0318 0.150 Uiso 1 1 calc R . .
H37B H 0.1678 0.0563 0.9717 0.150 Uiso 1 1 calc R . .
C38 C 0.1024(7) 0.1897(7) 0.8900(6) 0.148(3) Uani 1 1 d D . .
H38A H 0.1514 0.1404 0.8264 0.222 Uiso 1 1 calc R . .
H38B H 0.1515 0.2315 0.9027 0.222 Uiso 1 1 calc R . .
H38C H 0.0185 0.2496 0.8877 0.222 Uiso 1 1 calc R . .
C10A C 0.7027(13) -0.1704(16) 0.8659(14) 0.061(5) Uani 0.386(19) 1 d PDU A 2
H10D H 0.7841 -0.1837 0.8125 0.092 Uiso 0.386(19) 1 calc PR A 2
H10E H 0.7153 -0.2410 0.9049 0.092 Uiso 0.386(19) 1 calc PR A 2
H10F H 0.6763 -0.0980 0.9088 0.092 Uiso 0.386(19) 1 calc PR A 2
C9A C 0.630(3) -0.2535(17) 0.7516(14) 0.098(7) Uani 0.386(19) 1 d PDU A 2
H9A1 H 0.5829 -0.2322 0.7043 0.148 Uiso 0.386(19) 1 calc PR A 2
H9A2 H 0.6148 -0.3188 0.7894 0.148 Uiso 0.386(19) 1 calc PR A 2
H9A3 H 0.7235 -0.2806 0.7156 0.148 Uiso 0.386(19) 1 calc PR A 2
C11A C 0.4832(16) -0.147(2) 0.9160(13) 0.037(5) Uani 0.386(19) 1 d PDU A 2
H11D H 0.4711 -0.0837 0.9627 0.055 Uiso 0.386(19) 1 calc PR A 2
H11E H 0.5111 -0.2255 0.9435 0.055 Uiso 0.386(19) 1 calc PR A 2
H11F H 0.4012 -0.1284 0.9047 0.055 Uiso 0.386(19) 1 calc PR A 2

loop_
_atom_site_aniso_label
_atom_site_aniso_U_11
_atom_site_aniso_U_22
_atom_site_aniso_U_33
_atom_site_aniso_U_23
_atom_site_aniso_U_13
_atom_site_aniso_U_12
Ge1 0.02628(19) 0.0285(2) 0.0283(2) 0.00747(14) -0.00775(14) -0.01179(14)
N1 0.0203(13) 0.0260(14) 0.0215(14) 0.0053(11) -0.0043(11) -0.0092(11)
C1 0.0230(15) 0.0284(17) 0.0212(17) 0.0052(13) -0.0093(13) -0.0119(13)
N2 0.0206(13) 0.0271(14) 0.0230(14) 0.0061(11) -0.0054(11) -0.0085(11)
C2 0.0248(16) 0.0276(17) 0.0294(18) 0.0063(14) -0.0123(14) -0.0122(14)
C3 0.0322(18) 0.0284(18) 0.0295(19) 0.0045(15) -0.0033(15) -0.0106(15)
C4 0.040(2) 0.035(2) 0.029(2) 0.0092(16) -0.0044(16) -0.0174(17)
C5 0.0316(18) 0.0295(18) 0.038(2) 0.0085(15) -0.0130(16) -0.0144(15)
C6 0.0333(18) 0.0257(18) 0.042(2) 0.0022(16) -0.0064(16) -0.0095(15)
C7 0.0307(18) 0.0314(18) 0.0303(19) 0.0047(15) -0.0030(15) -0.0134(15)
C8 0.045(2) 0.032(2) 0.061(3) 0.0187(19) -0.007(2) -0.0133(18)
C9 0.091(7) 0.030(4) 0.057(5) 0.002(4) -0.012(5) -0.036(5)
C10 0.056(5) 0.066(6) 0.107(8) 0.050(6) -0.034(5) -0.024(4)
C11 0.131(14) 0.044(8) 0.078(11) 0.039(7) -0.023(9) -0.052(8)
C12 0.0209(15) 0.0281(17) 0.0262(18) 0.0078(14) -0.0050(13) -0.0094(13)
C13 0.0266(17) 0.0308(18) 0.0265(19) 0.0051(14) -0.0043(14) -0.0077(14)
C14 0.035(2) 0.042(2) 0.032(2) 0.0059(17) -0.0007(16) -0.0092(17)
C15 0.0258(19) 0.061(3) 0.047(3) 0.011(2) -0.0002(18) -0.0162(18)
C16 0.0289(19) 0.066(3) 0.051(3) 0.012(2) -0.0119(18) -0.0258(19)
C17 0.0292(18) 0.044(2) 0.033(2) 0.0096(16) -0.0086(15) -0.0202(16)
C18 0.0350(19) 0.051(2) 0.0243(19) -0.0020(16) -0.0071(15) -0.0121(17)
C19 0.090(4) 0.065(3) 0.091(4) 0.028(3) -0.054(3) -0.050(3)
C20 0.122(4) 0.069(3) 0.061(3) 0.024(3) -0.062(3) -0.048(3)
C21 0.040(2) 0.070(3) 0.037(2) 0.0045(19) -0.0140(18) -0.035(2)
C22 0.068(3) 0.100(4) 0.050(3) 0.012(3) -0.031(2) -0.033(3)
C23 0.078(3) 0.071(3) 0.062(3) -0.004(2) -0.028(3) -0.040(3)
C24 0.0211(15) 0.0261(17) 0.0305(19) 0.0055(14) -0.0065(14) -0.0107(13)
C25 0.0242(16) 0.0359(19) 0.0295(19) 0.0047(15) -0.0084(14) -0.0137(14)
C26 0.0283(18) 0.046(2) 0.038(2) 0.0019(17) -0.0151(16) -0.0123(16)
C27 0.0225(17) 0.043(2) 0.047(2) 0.0003(18) -0.0101(17) -0.0067(15)
C28 0.0243(17) 0.041(2) 0.032(2) -0.0001(16) -0.0002(15) -0.0099(15)
C29 0.0266(17) 0.0293(18) 0.0293(19) 0.0055(14) -0.0056(14) -0.0118(14)
C30 0.0275(18) 0.056(2) 0.031(2) 0.0007(17) -0.0112(16) -0.0160(17)
C31 0.061(3) 0.073(3) 0.052(3) -0.016(2) -0.015(2) -0.027(2)
C32 0.054(3) 0.093(4) 0.038(2) 0.018(2) -0.017(2) -0.034(3)
C33 0.0304(18) 0.038(2) 0.0263(19) 0.0054(15) -0.0057(15) -0.0062(15)
C34 0.042(2) 0.066(3) 0.033(2) 0.010(2) -0.0068(18) -0.008(2)
C35 0.061(3) 0.062(3) 0.041(2) 0.009(2) -0.027(2) -0.026(2)
C36 0.103(5) 0.086(5) 0.124(6) 0.025(4) -0.051(4) -0.039(4)
C37 0.076(4) 0.092(5) 0.188(8) 0.040(5) -0.036(5) -0.027(4)
C38 0.104(6) 0.146(7) 0.175(8) 0.073(6) -0.028(5) -0.055(5)
C10A 0.047(6) 0.058(7) 0.062(8) 0.034(6) -0.015(5) -0.011(5)
C9A 0.116(11) 0.069(9) 0.094(10) 0.013(7) -0.017(8) -0.037(8)
C11A 0.035(7) 0.036(9) 0.035(9) 0.005(6) -0.008(6) -0.014(6)

loop_
_atom_type_symbol
_atom_type_description
_atom_type_scat_dispersion_real
_atom_type_scat_dispersion_imag
_atom_type_scat_source
C C 0.0033 0.0016 'International Tables Vol C Tables 4.2.6.8 and 6.1.1.4'
H H 0.0000 0.0000 'International Tables Vol C Tables 4.2.6.8 and 6.1.1.4'
N N 0.0061 0.0033 'International Tables Vol C Tables 4.2.6.8 and 6.1.1.4'
Ge Ge 0.1547 1.8001 'International Tables Vol C Tables 4.2.6.8 and 6.1.1.4'

loop_
_geom_angle_atom_site_label_1
_geom_angle_atom_site_label_2
_geom_angle_atom_site_label_3
_geom_angle
_geom_angle_site_symmetry_1
_geom_angle_site_symmetry_3
N1 Ge1 N2 64.68(10) . .
N1 Ge1 Ge1 95.60(8) . 2_666
N2 Ge1 Ge1 94.57(8) . 2_666
C1 N1 C12 129.7(3) . .
C1 N1 Ge1 93.88(18) . .
C12 N1 Ge1 135.9(2) . .
N1 C1 N2 107.5(3) . .
N1 C1 C2 127.6(3) . .
N2 C1 C2 124.9(3) . .
C1 N2 C24 126.9(3) . .
C1 N2 Ge1 93.37(18) . .
C24 N2 Ge1 131.28(19) . .
C7 C2 C3 117.0(3) . .
C7 C2 C1 120.7(3) . .
C3 C2 C1 122.3(3) . .
C4 C3 C2 121.0(3) . .
C3 C4 C5 122.2(3) . .
C4 C5 C6 116.5(3) . .
C4 C5 C8 122.9(3) . .
C6 C5 C8 120.7(3) . .
C7 C6 C5 122.0(3) . .
C6 C7 C2 121.3(3) . .
C9A C8 C10 74.5(10) . .
C9A C8 C11 119.1(12) . .
C10 C8 C11 116.5(10) . .
C9A C8 C5 117.2(9) . .
C10 C8 C5 112.2(4) . .
C11 C8 C5 112.3(8) . .
C9A C8 C11A 113.9(13) . .
C10 C8 C11A 116.6(10) . .
C11 C8 C11A 5.2(18) . .
C5 C8 C11A 116.0(10) . .
C9A C8 C9 30.3(10) . .
C10 C8 C9 104.8(7) . .
C11 C8 C9 104.9(9) . .
C5 C8 C9 105.0(4) . .
C11A C8 C9 100.0(10) . .
C9A C8 C10A 108.4(10) . .
C10 C8 C10A 34.7(5) . .
C11 C8 C10A 93.1(10) . .
C5 C8 C10A 102.2(6) . .
C11A C8 C10A 95.8(10) . .
C9 C8 C10A 138.4(7) . .
C17 C12 C13 121.2(3) . .
C17 C12 N1 119.6(3) . .
C13 C12 N1 119.0(3) . .
C14 C13 C12 118.1(3) . .
C14 C13 C18 119.5(3) . .
C12 C13 C18 122.4(3) . .
C15 C14 C13 121.1(4) . .
C16 C15 C14 119.9(3) . .
C15 C16 C17 121.4(4) . .
C16 C17 C12 118.2(3) . .
C16 C17 C21 120.2(3) . .
C12 C17 C21 121.6(3) . .
C19 C18 C20 109.8(3) . .
C19 C18 C13 112.8(3) . .
C20 C18 C13 112.4(3) . .
C17 C21 C22 112.3(3) . .
C17 C21 C23 110.7(3) . .
C22 C21 C23 111.4(3) . .
C25 C24 C29 121.3(3) . .
C25 C24 N2 120.3(3) . .
C29 C24 N2 118.3(3) . .
C26 C25 C24 117.8(3) . .
C26 C25 C30 118.5(3) . .
C24 C25 C30 123.6(3) . .
C27 C26 C25 121.5(3) . .
C26 C27 C28 120.2(3) . .
C27 C28 C29 121.0(3) . .
C28 C29 C24 118.1(3) . .
C28 C29 C33 120.6(3) . .
C24 C29 C33 121.3(3) . .
C25 C30 C32 112.5(3) . .
C25 C30 C31 110.0(3) . .
C32 C30 C31 111.5(3) . .
C29 C33 C34 113.0(3) . .
C29 C33 C35 112.3(3) . .
C34 C33 C35 109.8(3) . .
C36 C36 C37 123.3(8) 2_557 .
C38 C37 C36 118.9(7) . .

loop_
_geom_bond_atom_site_label_1
_geom_bond_atom_site_label_2
_geom_bond_distance
_geom_bond_site_symmetry_2
Ge1 N1 2.025(2) .
Ge1 N2 2.028(3) .
Ge1 Ge1 2.6136(9) 2_666
N1 C1 1.338(4) .
N1 C12 1.427(4) .
C1 N2 1.350(4) .
C1 C2 1.478(4) .
N2 C24 1.432(4) .
C2 C7 1.395(4) .
C2 C3 1.396(4) .
C3 C4 1.386(5) .
C4 C5 1.387(5) .
C5 C6 1.395(5) .
C5 C8 1.524(5) .
C6 C7 1.381(5) .
C8 C9A 1.412(15) .
C8 C10 1.489(9) .
C8 C11 1.496(14) .
C8 C11A 1.538(16) .
C8 C9 1.631(9) .
C8 C10A 1.672(14) .
C12 C17 1.400(4) .
C12 C13 1.406(5) .
C13 C14 1.394(5) .
C13 C18 1.523(5) .
C14 C15 1.379(5) .
C15 C16 1.375(6) .
C16 C17 1.393(5) .
C17 C21 1.523(5) .
C18 C19 1.509(6) .
C18 C20 1.520(5) .
C21 C22 1.526(5) .
C21 C23 1.527(6) .
C24 C25 1.407(4) .
C24 C29 1.408(4) .
C25 C26 1.397(4) .
C25 C30 1.513(5) .
C26 C27 1.370(5) .
C27 C28 1.383(5) .
C28 C29 1.394(4) .
C29 C33 1.522(5) .
C30 C32 1.527(5) .
C30 C31 1.533(5) .
C33 C34 1.526(5) .
C33 C35 1.531(5) .
C36 C36 1.406(11) 2_557
C36 C37 1.456(8) .
C37 C38 1.447(8) .
